data_1558802
loop_
_publ_author_name
'Konstantinova, Lidia S.'
'Tolmachev, Mikhail A.'
'Popov, Vadim V.'
'Rakitin, Oleg A.'

_publ_section_title
;
 Ethyl
 11a,12-Dihydrobenzo[b]benzo[5,6][1,4]oxazino[2,3-e][1,4]oxazine-5a(6H)-carboxylate
;
_journal_issue 3
_journal_name_full Molbank
_journal_page_first M1149
_journal_paper_doi 10.3390/M1149
_journal_volume 2020
_journal_year 2020
_chemical_absolute_configuration unk
_chemical_formula_moiety 'C17 H16 N2 O4'
_chemical_formula_sum 'C17 H16 N2 O4'
_chemical_formula_weight 312.32
_space_group_crystal_system orthorhombic
_space_group_IT_number 19
_space_group_name_Hall 'P 2ac 2ab'
_space_group_name_H-M_alt 'P 21 21 21'
_atom_sites_solution_hydrogens difmap
_atom_sites_solution_primary direct
_atom_sites_solution_secondary difmap
_audit_creation_method SHELXL-2018/3
_cell_angle_alpha 90
_cell_angle_beta 90
_cell_angle_gamma 90
_cell_formula_units_Z 4
_cell_length_a 5.5972(2)
_cell_length_b 15.0183(6)
_cell_length_c 16.7717(6)
_cell_measurement_reflns_used 9978
_cell_measurement_temperature 100(2)
_cell_measurement_theta_max 33.13
_cell_measurement_theta_min 2.71
_cell_volume 1409.84(9)
_computing_cell_refinement 'SAINT (Bruker, 2018)'
_computing_data_collection '<i>APEX3</i> (Bruker, 2018)'
_computing_data_reduction 'SAINT (Bruker, 2018)'
_computing_molecular_graphics 'SHELXTL (Bruker, 2018)'
_computing_publication_material 'SHELXTL (Bruker, 2018)'
_computing_structure_refinement
;
SHELXL-2018 (Sheldrick, Acta Cryst., 2015, C71, 3-8)
;
_computing_structure_solution
;
SHELXS-2013 (Sheldrick, Acta Cryst., 2015, A71, 3-8)
;
_diffrn_ambient_temperature 100(2)
_diffrn_detector_area_resol_mean 7.31
_diffrn_measured_fraction_theta_full 0.998
_diffrn_measured_fraction_theta_max 0.998
_diffrn_measurement_device_type 'Bruker AXS D8 QUEST, Photon III detector'
_diffrn_measurement_method '\f and \w shutterless scans'
_diffrn_radiation_monochromator graphite
_diffrn_radiation_type MoK\a
_diffrn_radiation_wavelength 0.71073
_diffrn_reflns_av_R_equivalents 0.0477
_diffrn_reflns_av_unetI/netI 0.0321
_diffrn_reflns_Laue_measured_fraction_full 0.998
_diffrn_reflns_Laue_measured_fraction_max 0.998
_diffrn_reflns_limit_h_max 8
_diffrn_reflns_limit_h_min -8
_diffrn_reflns_limit_k_max 23
_diffrn_reflns_limit_k_min -23
_diffrn_reflns_limit_l_max 25
_diffrn_reflns_limit_l_min -25
_diffrn_reflns_number 34967
_diffrn_reflns_point_group_measured_fraction_full 0.999
_diffrn_reflns_point_group_measured_fraction_max 0.997
_diffrn_reflns_theta_full 25.242
_diffrn_reflns_theta_max 33.155
_diffrn_reflns_theta_min 2.712
_diffrn_source 'fine-focus sealed X-Ray tube'
_exptl_absorpt_coefficient_mu 0.106
_exptl_absorpt_correction_T_max 0.8499
_exptl_absorpt_correction_T_min 0.8299
_exptl_absorpt_correction_type multi-scan
_exptl_absorpt_process_details
;
 SADABS 2016/2: Krause, L., Herbst-Irmer, R., Sheldrick G.M. & Stalke D.,
 J. Appl. Cryst. 48 (2015) 3-10
;
_exptl_crystal_colour colourless
_exptl_crystal_density_diffrn 1.471
_exptl_crystal_density_method 'not measured'
_exptl_crystal_description needle
_exptl_crystal_F_000 656
_exptl_crystal_size_max 0.59
_exptl_crystal_size_mid 0.10
_exptl_crystal_size_min 0.09
_refine_diff_density_max 0.384
_refine_diff_density_min -0.201
_refine_diff_density_rms 0.051
_refine_ls_abs_structure_details
;
 Flack x determined using 1879 quotients [(I+)-(I-)]/[(I+)+(I-)]
 (Parsons, Flack and Wagner, Acta Cryst. B69 (2013) 249-259).
;
_refine_ls_abs_structure_Flack -0.2(3)
_refine_ls_extinction_method none
_refine_ls_goodness_of_fit_ref 1.040
_refine_ls_hydrogen_treatment refall
_refine_ls_matrix_type full
_refine_ls_number_parameters 272
_refine_ls_number_reflns 5372
_refine_ls_number_restraints 0
_refine_ls_restrained_S_all 1.040
_refine_ls_R_factor_all 0.0423
_refine_ls_R_factor_gt 0.0345
_refine_ls_shift/su_max 0.001
_refine_ls_shift/su_mean 0.000
_refine_ls_structure_factor_coef Fsqd
_refine_ls_weighting_details 'w=1/[\s^2^(Fo^2^)+(0.0543P)^2^+0.1101P] where P=(Fo^2^+2Fc^2^)/3'
_refine_ls_weighting_scheme calc
_refine_ls_wR_factor_gt 0.0855
_refine_ls_wR_factor_ref 0.0914
_reflns_Friedel_coverage 0.748
_reflns_Friedel_fraction_full 1.000
_reflns_Friedel_fraction_max 0.996
_reflns_number_gt 4805
_reflns_number_total 5372
_reflns_threshold_expression 'I > 2\s(I)'
_cod_data_source_file s5.cif
_cod_data_source_block TMA11
_cod_database_code 1558802
_shelx_shelxl_version_number 2018/3
_shelx_space_group_comment
;
The symmetry employed for this shelxl refinement is uniquely defined
by the following loop, which should always be used as a source of
symmetry information in preference to the above space-group names.
They are only intended as comments.
;
_shelx_estimated_absorpt_t_min 0.940
_shelx_estimated_absorpt_t_max 0.990

loop_
_space_group_symop_operation_xyz
'x, y, z'
'x+1/2, -y+1/2, -z'
'-x, y+1/2, -z+1/2'
'-x+1/2, -y, z+1/2'

loop_
_atom_site_label
_atom_site_type_symbol
_atom_site_fract_x
_atom_site_fract_y
_atom_site_fract_z
_atom_site_U_iso_or_equiv
_atom_site_adp_type
_atom_site_occupancy
_atom_site_site_symmetry_order
_atom_site_calc_flag
_atom_site_refinement_flags_posn
_atom_site_refinement_flags_adp
_atom_site_refinement_flags_occupancy
_atom_site_disorder_assembly
_atom_site_disorder_group
C1 C 0.0713(3) 0.54437(11) 0.25500(9) 0.0205(3) Uani 1 1 d . . . . .
H1A H 0.081(5) 0.5630(17) 0.2001(14) 0.035(6) Uiso 1 1 d . . . . .
H1B H 0.094(5) 0.5969(16) 0.2880(14) 0.035(6) Uiso 1 1 d . . . . .
H1C H -0.085(4) 0.5186(14) 0.2669(13) 0.024(5) Uiso 1 1 d . . . . .
C2 C 0.2679(3) 0.47852(11) 0.26973(8) 0.0175(3) Uani 1 1 d . . . . .
H2A H 0.251(4) 0.4232(14) 0.2392(13) 0.022(5) Uiso 1 1 d . . . . .
H2B H 0.426(4) 0.5000(15) 0.2604(14) 0.029(6) Uiso 1 1 d . . . . .
O1 O 0.2511(2) 0.44745(7) 0.35218(6) 0.0154(2) Uani 1 1 d . . . . .
C3 C 0.3965(2) 0.48330(9) 0.40563(8) 0.0113(2) Uani 1 1 d . . . . .
O2 O 0.5601(2) 0.53311(7) 0.39263(6) 0.0183(2) Uani 1 1 d . . . . .
C4 C 0.3251(2) 0.45241(9) 0.48986(7) 0.0099(2) Uani 1 1 d . . . . .
O3 O 0.46640(18) 0.49853(6) 0.54749(6) 0.01144(18) Uani 1 1 d . . . . .
C5 C 0.0588(2) 0.47308(8) 0.50356(8) 0.0108(2) Uani 1 1 d . . . . .
H5 H -0.041(4) 0.4437(14) 0.4635(12) 0.017(5) Uiso 1 1 d . . . . .
C6 C 0.3983(2) 0.58413(9) 0.56740(8) 0.0104(2) Uani 1 1 d . . . . .
C7 C 0.5531(3) 0.63283(9) 0.61457(8) 0.0124(2) Uani 1 1 d . . . . .
H7 H 0.700(4) 0.6049(14) 0.6304(14) 0.028(6) Uiso 1 1 d . . . . .
C8 C 0.4934(3) 0.71920(9) 0.63740(8) 0.0146(3) Uani 1 1 d . . . . .
H8 H 0.614(4) 0.7526(14) 0.6709(12) 0.019(5) Uiso 1 1 d . . . . .
C9 C 0.2771(3) 0.75563(9) 0.61273(8) 0.0140(2) Uani 1 1 d . . . . .
H9 H 0.236(4) 0.8146(14) 0.6297(13) 0.023(5) Uiso 1 1 d . . . . .
C10 C 0.1201(3) 0.70618(9) 0.56624(8) 0.0126(2) Uani 1 1 d . . . . .
H10 H -0.035(4) 0.7309(12) 0.5509(12) 0.013(4) Uiso 1 1 d . . . . .
C11 C 0.1777(2) 0.61932(9) 0.54365(8) 0.0108(2) Uani 1 1 d . . . . .
N1 N 0.0265(2) 0.56615(8) 0.49712(7) 0.0118(2) Uani 1 1 d . . . . .
H1 H -0.117(4) 0.5837(14) 0.4883(13) 0.022(5) Uiso 1 1 d . . . . .
O4 O -0.00872(18) 0.44288(7) 0.58205(6) 0.01350(19) Uani 1 1 d . . . . .
C12 C 0.0731(2) 0.36003(8) 0.60427(8) 0.0112(2) Uani 1 1 d . . . . .
C13 C -0.0351(3) 0.31921(9) 0.66925(8) 0.0139(2) Uani 1 1 d . . . . .
H13 H -0.173(4) 0.3493(14) 0.6929(12) 0.019(5) Uiso 1 1 d . . . . .
C14 C 0.0519(3) 0.23891(9) 0.69805(8) 0.0158(3) Uani 1 1 d . . . . .
H14 H -0.022(4) 0.2126(13) 0.7469(14) 0.026(5) Uiso 1 1 d . . . . .
C15 C 0.2498(3) 0.19970(9) 0.66225(8) 0.0147(2) Uani 1 1 d . . . . .
H15 H 0.313(4) 0.1464(15) 0.6818(13) 0.025(6) Uiso 1 1 d . . . . .
C16 C 0.3576(3) 0.23989(9) 0.59682(8) 0.0126(2) Uani 1 1 d . . . . .
H16 H 0.502(4) 0.2149(13) 0.5734(12) 0.018(5) Uiso 1 1 d . . . . .
C17 C 0.2685(2) 0.31966(9) 0.56649(8) 0.0105(2) Uani 1 1 d . . . . .
N2 N 0.3644(2) 0.35934(8) 0.49793(7) 0.0111(2) Uani 1 1 d . . . . .
H2 H 0.509(4) 0.3403(14) 0.4807(13) 0.024(5) Uiso 1 1 d . . . . .

loop_
_atom_site_aniso_label
_atom_site_aniso_U_11
_atom_site_aniso_U_22
_atom_site_aniso_U_33
_atom_site_aniso_U_23
_atom_site_aniso_U_13
_atom_site_aniso_U_12
C1 0.0229(7) 0.0204(7) 0.0182(6) 0.0042(5) 0.0039(6) 0.0039(6)
C2 0.0183(7) 0.0239(7) 0.0102(5) 0.0002(5) -0.0004(5) 0.0021(6)
O1 0.0164(5) 0.0191(5) 0.0105(4) 0.0003(3) -0.0027(4) -0.0039(4)
C3 0.0108(5) 0.0113(5) 0.0118(5) -0.0008(4) -0.0004(4) 0.0016(4)
O2 0.0175(5) 0.0213(5) 0.0162(4) 0.0015(4) 0.0016(4) -0.0073(4)
C4 0.0093(5) 0.0102(5) 0.0101(5) -0.0005(4) -0.0007(4) -0.0005(4)
O3 0.0098(4) 0.0118(4) 0.0127(4) -0.0029(3) -0.0028(3) 0.0021(3)
C5 0.0089(5) 0.0109(5) 0.0127(5) 0.0005(4) 0.0001(4) -0.0001(4)
C6 0.0100(5) 0.0110(5) 0.0101(5) -0.0003(4) 0.0002(4) 0.0002(4)
C7 0.0117(6) 0.0145(5) 0.0111(5) -0.0003(4) -0.0009(4) -0.0009(5)
C8 0.0159(6) 0.0148(6) 0.0131(5) -0.0019(4) -0.0002(5) -0.0029(5)
C9 0.0174(6) 0.0112(5) 0.0133(5) -0.0009(4) 0.0026(5) -0.0001(5)
C10 0.0124(6) 0.0113(5) 0.0142(5) 0.0014(4) 0.0019(4) 0.0012(5)
C11 0.0101(5) 0.0115(5) 0.0107(5) 0.0004(4) 0.0003(4) -0.0004(4)
N1 0.0086(5) 0.0112(5) 0.0154(5) -0.0005(4) -0.0029(4) 0.0015(4)
O4 0.0126(4) 0.0130(4) 0.0149(4) 0.0021(3) 0.0037(3) 0.0034(4)
C12 0.0099(5) 0.0108(5) 0.0129(5) -0.0001(4) 0.0000(4) 0.0003(4)
C13 0.0125(6) 0.0147(6) 0.0145(5) 0.0000(5) 0.0023(5) -0.0016(5)
C14 0.0184(6) 0.0147(6) 0.0142(5) 0.0015(5) 0.0015(5) -0.0012(5)
C15 0.0177(6) 0.0126(6) 0.0139(5) 0.0012(4) -0.0006(5) 0.0011(5)
C16 0.0131(6) 0.0115(5) 0.0133(5) -0.0008(4) -0.0010(5) 0.0014(5)
C17 0.0097(5) 0.0109(5) 0.0109(5) 0.0000(4) -0.0004(4) -0.0007(4)
N2 0.0104(5) 0.0105(5) 0.0125(4) 0.0004(4) 0.0024(4) 0.0014(4)

loop_
_atom_type_symbol
_atom_type_description
_atom_type_scat_dispersion_real
_atom_type_scat_dispersion_imag
_atom_type_scat_source
C C 0.0033 0.0016 'International Tables Vol C Tables 4.2.6.8 and 6.1.1.4'
H H 0.0000 0.0000 'International Tables Vol C Tables 4.2.6.8 and 6.1.1.4'
N N 0.0061 0.0033 'International Tables Vol C Tables 4.2.6.8 and 6.1.1.4'
O O 0.0106 0.0060 'International Tables Vol C Tables 4.2.6.8 and 6.1.1.4'

loop_
_geom_angle_atom_site_label_1
_geom_angle_atom_site_label_2
_geom_angle_atom_site_label_3
_geom_angle
_geom_angle_site_symmetry_1
_geom_angle_site_symmetry_3
_geom_angle_publ_flag
C2 C1 H1A 107.9(16) . . ?
C2 C1 H1B 110.2(16) . . ?
H1A C1 H1B 108(2) . . ?
C2 C1 H1C 111.3(13) . . ?
H1A C1 H1C 111(2) . . ?
H1B C1 H1C 109(2) . . ?
O1 C2 C1 108.59(12) . . ?
O1 C2 H2A 102.5(12) . . ?
C1 C2 H2A 113.8(13) . . ?
O1 C2 H2B 108.8(14) . . ?
C1 C2 H2B 115.5(14) . . ?
H2A C2 H2B 106.8(19) . . ?
C3 O1 C2 118.08(12) . . ?
O2 C3 O1 126.72(12) . . ?
O2 C3 C4 123.46(12) . . ?
O1 C3 C4 109.82(11) . . ?
N2 C4 O3 109.09(10) . . ?
N2 C4 C3 110.09(10) . . ?
O3 C4 C3 109.34(10) . . ?
N2 C4 C5 109.50(11) . . ?
O3 C4 C5 109.71(10) . . ?
C3 C4 C5 109.10(10) . . ?
C6 O3 C4 117.52(10) . . ?
N1 C5 O4 110.30(11) . . ?
N1 C5 C4 108.18(11) . . ?
O4 C5 C4 109.04(11) . . ?
N1 C5 H5 108.7(12) . . ?
O4 C5 H5 109.6(12) . . ?
C4 C5 H5 111.0(12) . . ?
O3 C6 C7 117.22(12) . . ?
O3 C6 C11 121.70(12) . . ?
C7 C6 C11 121.03(12) . . ?
C6 C7 C8 119.96(13) . . ?
C6 C7 H7 117.6(13) . . ?
C8 C7 H7 122.4(14) . . ?
C9 C8 C7 119.55(13) . . ?
C9 C8 H8 123.3(12) . . ?
C7 C8 H8 117.1(12) . . ?
C10 C9 C8 120.45(13) . . ?
C10 C9 H9 120.6(15) . . ?
C8 C9 H9 118.9(15) . . ?
C9 C10 C11 120.37(13) . . ?
C9 C10 H10 120.4(11) . . ?
C11 C10 H10 119.2(11) . . ?
C10 C11 C6 118.61(12) . . ?
C10 C11 N1 122.96(12) . . ?
C6 C11 N1 118.42(12) . . ?
C11 N1 C5 116.33(11) . . ?
C11 N1 H1 119.1(14) . . ?
C5 N1 H1 115.9(14) . . ?
C12 O4 C5 116.35(10) . . ?
O4 C12 C13 117.78(12) . . ?
O4 C12 C17 121.86(12) . . ?
C13 C12 C17 120.25(12) . . ?
C14 C13 C12 120.24(13) . . ?
C14 C13 H13 122.5(12) . . ?
C12 C13 H13 117.3(12) . . ?
C13 C14 C15 119.83(13) . . ?
C13 C14 H14 119.0(13) . . ?
C15 C14 H14 121.0(13) . . ?
C16 C15 C14 120.17(13) . . ?
C16 C15 H15 119.0(14) . . ?
C14 C15 H15 120.8(14) . . ?
C15 C16 C17 120.40(13) . . ?
C15 C16 H16 120.8(12) . . ?
C17 C16 H16 118.7(12) . . ?
C16 C17 C12 119.06(12) . . ?
C16 C17 N2 121.85(12) . . ?
C12 C17 N2 119.06(12) . . ?
C17 N2 C4 115.90(11) . . ?
C17 N2 H2 118.0(14) . . ?
C4 N2 H2 114.8(14) . . ?

loop_
_geom_bond_atom_site_label_1
_geom_bond_atom_site_label_2
_geom_bond_distance
_geom_bond_site_symmetry_2
_geom_bond_publ_flag
C1 C2 1.500(2) . ?
C1 H1A 0.96(2) . ?
C1 H1B 0.97(2) . ?
C1 H1C 0.98(2) . ?
C2 O1 1.4625(16) . ?
C2 H2A 0.98(2) . ?
C2 H2B 0.96(2) . ?
O1 C3 1.3249(16) . ?
C3 O2 1.2023(17) . ?
C3 C4 1.5397(18) . ?
C4 N2 1.4214(17) . ?
C4 O3 1.4280(15) . ?
C4 C5 1.5399(19) . ?
O3 C6 1.3819(16) . ?
C5 N1 1.4136(17) . ?
C5 O4 1.4427(16) . ?
C5 H5 0.98(2) . ?
C6 C7 1.3826(18) . ?
C6 C11 1.4006(19) . ?
C7 C8 1.3932(19) . ?
C7 H7 0.96(2) . ?
C8 C9 1.391(2) . ?
C8 H8 1.01(2) . ?
C9 C10 1.390(2) . ?
C9 H9 0.96(2) . ?
C10 C11 1.3961(19) . ?
C10 H10 0.98(2) . ?
C11 N1 1.4013(17) . ?
N1 H1 0.86(2) . ?
O4 C12 1.3773(16) . ?
C12 C13 1.3893(18) . ?
C12 C17 1.4019(18) . ?
C13 C14 1.387(2) . ?
C13 H13 0.98(2) . ?
C14 C15 1.390(2) . ?
C14 H14 1.00(2) . ?
C15 C16 1.3902(19) . ?
C15 H15 0.93(2) . ?
C16 C17 1.3938(18) . ?
C16 H16 0.97(2) . ?
C17 N2 1.4019(17) . ?
N2 H2 0.90(2) . ?

loop_
_geom_hbond_atom_site_label_D
_geom_hbond_atom_site_label_H
_geom_hbond_atom_site_label_A
_geom_hbond_distance_DH
_geom_hbond_distance_HA
_geom_hbond_distance_DA
_geom_hbond_angle_DHA
_geom_hbond_site_symmetry_A
_geom_hbond_publ_flag
N1 H1 O2 0.86(2) 2.53(2) 3.1829(16) 133.3(18) 1_455 yes

loop_
_geom_torsion_atom_site_label_1
_geom_torsion_atom_site_label_2
_geom_torsion_atom_site_label_3
_geom_torsion_atom_site_label_4
_geom_torsion
_geom_torsion_site_symmetry_1
_geom_torsion_site_symmetry_2
_geom_torsion_site_symmetry_3
_geom_torsion_site_symmetry_4
_geom_torsion_publ_flag
C1 C2 O1 C3 -99.92(15) . . . . ?
C2 O1 C3 O2 -8.1(2) . . . . ?
C2 O1 C3 C4 171.45(11) . . . . ?
O2 C3 C4 N2 -114.27(15) . . . . ?
O1 C3 C4 N2 66.20(14) . . . . ?
O2 C3 C4 O3 5.57(18) . . . . ?
O1 C3 C4 O3 -173.97(10) . . . . ?
O2 C3 C4 C5 125.55(14) . . . . ?
O1 C3 C4 C5 -53.99(14) . . . . ?
N2 C4 O3 C6 -159.19(11) . . . . ?
C3 C4 O3 C6 80.37(13) . . . . ?
C5 C4 O3 C6 -39.25(15) . . . . ?
N2 C4 C5 N1 178.57(10) . . . . ?
O3 C4 C5 N1 58.88(14) . . . . ?
C3 C4 C5 N1 -60.88(13) . . . . ?
N2 C4 C5 O4 58.59(13) . . . . ?
O3 C4 C5 O4 -61.10(13) . . . . ?
C3 C4 C5 O4 179.14(10) . . . . ?
C4 O3 C6 C7 -171.29(11) . . . . ?
C4 O3 C6 C11 11.16(17) . . . . ?
O3 C6 C7 C8 -179.30(12) . . . . ?
C11 C6 C7 C8 -1.7(2) . . . . ?
C6 C7 C8 C9 0.3(2) . . . . ?
C7 C8 C9 C10 0.6(2) . . . . ?
C8 C9 C10 C11 -0.1(2) . . . . ?
C9 C10 C11 C6 -1.32(19) . . . . ?
C9 C10 C11 N1 179.76(13) . . . . ?
O3 C6 C11 C10 179.69(11) . . . . ?
C7 C6 C11 C10 2.23(19) . . . . ?
O3 C6 C11 N1 -1.34(19) . . . . ?
C7 C6 C11 N1 -178.80(12) . . . . ?
C10 C11 N1 C5 -156.85(12) . . . . ?
C6 C11 N1 C5 24.22(17) . . . . ?
O4 C5 N1 C11 67.29(15) . . . . ?
C4 C5 N1 C11 -51.90(15) . . . . ?
N1 C5 O4 C12 -162.74(11) . . . . ?
C4 C5 O4 C12 -44.08(14) . . . . ?
C5 O4 C12 C13 -163.92(12) . . . . ?
C5 O4 C12 C17 20.02(18) . . . . ?
O4 C12 C13 C14 -175.07(13) . . . . ?
C17 C12 C13 C14 1.1(2) . . . . ?
C12 C13 C14 C15 0.7(2) . . . . ?
C13 C14 C15 C16 -1.2(2) . . . . ?
C14 C15 C16 C17 -0.1(2) . . . . ?
C15 C16 C17 C12 1.8(2) . . . . ?
C15 C16 C17 N2 -176.33(13) . . . . ?
O4 C12 C17 C16 173.66(12) . . . . ?
C13 C12 C17 C16 -2.3(2) . . . . ?
O4 C12 C17 N2 -8.15(19) . . . . ?
C13 C12 C17 N2 175.88(12) . . . . ?
C16 C17 N2 C4 -157.28(12) . . . . ?
C12 C17 N2 C4 24.58(18) . . . . ?
O3 C4 N2 C17 70.78(14) . . . . ?
C3 C4 N2 C17 -169.23(11) . . . . ?
C5 C4 N2 C17 -49.29(15) . . . . ?
